data_4124054
loop_
_publ_author_name
'Foster, M.D.'
'Friedrichs, O.D.'
'Bell, R.G.'
'Paz, F.A.A.'
'Klinowski, J.'

_publ_section_title
;
 Chemical evaluation of hypothetical uninodal zeolites
;
_journal_name_full 'Journal of the American Chemical Society'
_journal_page_first 9769
_journal_page_last 9775
_journal_paper_doi 10.1021/ja037334j
_journal_volume 126
_journal_year 2004
_chemical_formula_sum 'O2 Si'
_chemical_name_systematic 'Si O2'
_space_group_IT_number 155
_symmetry_space_group_name_Hall 'R 3 2"'
_symmetry_space_group_name_H-M 'R 3 2 :H'
_cell_angle_alpha 90
_cell_angle_beta 90
_cell_angle_gamma 120
_cell_formula_units_Z 9
_cell_length_a 7.91341
_cell_length_b 7.91341
_cell_length_c 7.79422
_cell_volume 422.698
_citation_journal_id_ASTM JACSAT
_cod_data_source_file Foster_JACSAT_2004_521.cif
_cod_data_source_block O2Si1
_cod_original_cell_volume 422.6984
_cod_original_formula_sum 'O2 Si1'
_cod_struct_determination_method theoretical
_cod_database_code 4124054

loop_
_symmetry_equiv_pos_as_xyz
x,y,z
-y,x-y,z
-x+y,-x,z
y,x,-z
-x,-x+y,-z
x-y,-y,-z
x+2/3,y+1/3,z+1/3
-y+2/3,x-y+1/3,z+1/3
-x+y+2/3,-x+1/3,z+1/3
y+2/3,x+1/3,-z+1/3
-x+2/3,-x+y+1/3,-z+1/3
x-y+2/3,-y+1/3,-z+1/3
x+1/3,y+2/3,z+2/3
-y+1/3,x-y+2/3,z+2/3
-x+y+1/3,-x+2/3,z+2/3
y+1/3,x+2/3,-z+2/3
-x+1/3,-x+y+2/3,-z+2/3
x-y+1/3,-y+2/3,-z+2/3

loop_
_atom_site_label
_atom_site_type_symbol
_atom_site_fract_x
_atom_site_fract_y
_atom_site_fract_z
_atom_site_occupancy
_atom_site_U_iso_or_equiv
O1 O-2 0 0.33013 0 1 0.0
O2 O-2 0.19242 0.19242 0.5 1 0.0
Si1 Si+4 0.1169 0.4503 0.1667 1 0.0
